data_1576614
loop_
_publ_author_name
'Joukar Bahaderani, Ehsan'
'Mohammadi, Khosro'
'Hayati, Payam'
'Janczak, Jan'

_publ_section_title
;
 A mesoporous two-dimensional cobalt-phosphonocarboxylate metal organic
 framework (Co-MOF) as an efficient and recyclable catalyst for
 solvent-free multicomponent reactions.
;
_journal_issue 7
_journal_name_full Nanoscale
_journal_page_first 3904
_journal_page_last 3919
_journal_paper_doi 10.1039/d5nr03924j
_journal_volume 18
_journal_year 2026
_chemical_formula_moiety 'C18 H17 Co N2 O6 P'
_chemical_formula_sum 'C18 H17 Co N2 O6 P'
_chemical_formula_weight 447.23
_space_group_crystal_system monoclinic
_space_group_IT_number 14
_space_group_name_Hall '-P 2yn'
_space_group_name_H-M_alt 'P 1 21/n 1'
_atom_sites_solution_hydrogens mixed
_atom_sites_solution_primary direct
_atom_sites_solution_secondary difmap
_audit_creation_method SHELXL-2018/3
_audit_update_record
;
2025-08-26 deposited with the CCDC.	2026-01-02 downloaded from the CCDC.
;
_cell_angle_alpha 90
_cell_angle_beta 94.285(3)
_cell_angle_gamma 90
_cell_formula_units_Z 4
_cell_length_a 11.4129(4)
_cell_length_b 12.0896(4)
_cell_length_c 16.1295(5)
_cell_measurement_reflns_used 6463
_cell_measurement_temperature 295(2)
_cell_measurement_theta_max 27.3000
_cell_measurement_theta_min 2.8190
_cell_volume 2219.29(13)
_computing_cell_refinement
;
CrysAlis Red 1.171.38.43 (Rigaku Oxford Diffraction, 2015)
;
_computing_data_collection
;
CrysAlis CCD 1.171.38.43 (Rigaku Oxford Diffraction, 2015
;
_computing_data_reduction
;
CrysAlis Red 1.171.38.43 (Rigaku Oxford Diffraction, 2015)
;
_computing_molecular_graphics
;
Brandenburg & Putz (2006). Diamond 3.0. Crystal and Molecular
Structure Visualisation, University of Bonn, Germany
;
_computing_publication_material 'SHELXL-2014/7 (Sheldrick, 2014)'
_computing_structure_refinement 'SHELXL-2018/3 (Sheldrick, 2018)'
_computing_structure_solution 'SHELXT 2014/5 (Sheldrick, 2014)'
_diffrn_ambient_temperature 295(2)
_diffrn_detector 'CCD plate'
_diffrn_detector_area_resol_mean 10.6249
_diffrn_measured_fraction_theta_full 0.999
_diffrn_measured_fraction_theta_max 0.922
_diffrn_measurement_device 'four-circle diffractometer'
_diffrn_measurement_device_type 'Xcalibur, Atlas'
_diffrn_measurement_method \w-scan
_diffrn_radiation_type MoK\a
_diffrn_radiation_wavelength 0.71073
_diffrn_reflns_av_R_equivalents 0.0439
_diffrn_reflns_av_unetI/netI 0.0431
_diffrn_reflns_Laue_measured_fraction_full 0.999
_diffrn_reflns_Laue_measured_fraction_max 0.922
_diffrn_reflns_limit_h_max 15
_diffrn_reflns_limit_h_min -15
_diffrn_reflns_limit_k_max 16
_diffrn_reflns_limit_k_min -16
_diffrn_reflns_limit_l_max 22
_diffrn_reflns_limit_l_min -21
_diffrn_reflns_number 31181
_diffrn_reflns_point_group_measured_fraction_full 0.999
_diffrn_reflns_point_group_measured_fraction_max 0.922
_diffrn_reflns_theta_full 25.242
_diffrn_reflns_theta_max 29.273
_diffrn_reflns_theta_min 2.458
_diffrn_source 'fine-focus sealed X-ray tube'
_exptl_absorpt_coefficient_mu 0.878
_exptl_absorpt_correction_T_max 1.0000
_exptl_absorpt_correction_T_min 0.8973
_exptl_absorpt_correction_type multi-scan
_exptl_absorpt_process_details
;
CrysAlisPro 1.171.42.93a (Rigaku Oxford Diffraction, 2023)
Empirical absorption correction using spherical harmonics,
implemented in SCALE3 ABSPACK scaling algorithm.
;
_exptl_crystal_colour colourless
_exptl_crystal_density_diffrn 1.339
_exptl_crystal_description parallelepiped
_exptl_crystal_F_000 916
_exptl_crystal_size_max 0.264
_exptl_crystal_size_mid 0.102
_exptl_crystal_size_min 0.096
_refine_diff_density_max 0.410
_refine_diff_density_min -0.353
_refine_diff_density_rms 0.064
_refine_ls_extinction_method none
_refine_ls_goodness_of_fit_ref 1.002
_refine_ls_hydrogen_treatment mixed
_refine_ls_matrix_type full
_refine_ls_number_parameters 260
_refine_ls_number_reflns 5581
_refine_ls_number_restraints 2
_refine_ls_restrained_S_all 1.001
_refine_ls_R_factor_all 0.0621
_refine_ls_R_factor_gt 0.0385
_refine_ls_shift/su_max 0.001
_refine_ls_shift/su_mean 0.000
_refine_ls_structure_factor_coef Fsqd
_refine_ls_weighting_details 'w=1/[\s^2^(Fo^2^)+(0.0403P)^2^+0.8345P] where P=(Fo^2^+2Fc^2^)/3'
_refine_ls_weighting_scheme calc
_refine_ls_wR_factor_gt 0.0820
_refine_ls_wR_factor_ref 0.0913
_reflns_Friedel_coverage 0.000
_reflns_number_gt 4151
_reflns_number_total 5581
_reflns_threshold_expression 'I > 2\s(I)'
_cod_data_source_file d5nr03924j2.cif
_cod_data_source_block ccobl_rt_sq
_cod_original_sg_symbol_H-M 'P 21/n'
_cod_database_code 1576614
_shelx_shelxl_version_number 2018/3
_shelx_space_group_comment
;
The symmetry employed for this shelxl refinement is uniquely defined
by the following loop, which should always be used as a source of
symmetry information in preference to the above space-group names.
They are only intended as comments.
;
_shelx_estimated_absorpt_t_min 0.801
_shelx_estimated_absorpt_t_max 0.920
_exptl_absorpt_special_details
;
Empirical correction (ABSPACK) includes:
- Absorption correction using spherical harmonics
- Frame scaling
;

loop_
_space_group_symop_operation_xyz
'x, y, z'
'-x+1/2, y+1/2, -z+1/2'
'-x, -y, -z'
'x-1/2, -y-1/2, z-1/2'

loop_
_atom_site_label
_atom_site_type_symbol
_atom_site_fract_x
_atom_site_fract_y
_atom_site_fract_z
_atom_site_U_iso_or_equiv
_atom_site_adp_type
_atom_site_occupancy
_atom_site_site_symmetry_order
_atom_site_calc_flag
_atom_site_refinement_flags_posn
_atom_site_refinement_flags_adp
_atom_site_refinement_flags_occupancy
_atom_site_disorder_assembly
_atom_site_disorder_group
Co Co 0.70586(2) 0.29136(2) 0.23354(2) 0.02057(8) Uani 1 1 d . . . . .
C1 C 0.86844(18) 0.38396(17) 0.49616(13) 0.0292(5) Uani 1 1 d . . . . .
C2 C 0.85997(17) 0.46636(17) 0.43603(12) 0.0256(4) Uani 1 1 d . . . . .
H2 H 0.874752 0.448987 0.381617 0.031 Uiso 1 1 calc R U . . .
C3 C 0.83005(18) 0.57363(17) 0.45528(13) 0.0272(5) Uani 1 1 d . . . . .
C4 C 0.8078(2) 0.59988(19) 0.53632(14) 0.0391(6) Uani 1 1 d . . . . .
H4 H 0.788236 0.671882 0.550193 0.047 Uiso 1 1 calc R U . . .
C5 C 0.8148(3) 0.5183(2) 0.59605(16) 0.0511(7) Uani 1 1 d . . . . .
H5 H 0.799316 0.535279 0.650380 0.061 Uiso 1 1 calc R U . . .
C6 C 0.8446(2) 0.4119(2) 0.57615(15) 0.0441(6) Uani 1 1 d . . . . .
H6 H 0.848807 0.357873 0.617281 0.053 Uiso 1 1 calc R U . . .
C7 C 0.8982(2) 0.26687(18) 0.47349(15) 0.0343(5) Uani 1 1 d . . . . .
H7A H 0.929963 0.228789 0.523135 0.041 Uiso 1 1 calc R U . . .
H7B H 0.958983 0.268549 0.434540 0.041 Uiso 1 1 calc R U . . .
P1 P 0.77456(5) 0.18952(4) 0.42796(3) 0.02820(14) Uani 1 1 d . . . . .
O1 O 0.72051(12) 0.25247(13) 0.35472(9) 0.0304(3) Uani 1 1 d . . . . .
O2 O 0.81445(15) 0.07382(13) 0.41168(10) 0.0430(4) Uani 1 1 d . . . . .
O3 O 0.68777(16) 0.18605(16) 0.49909(10) 0.0480(5) Uani 1 1 d . . . . .
H3 H 0.620203 0.179348 0.478590 0.072 Uiso 1 1 calc R U . . .
C8 C 0.81990(17) 0.65887(17) 0.38848(13) 0.0249(4) Uani 1 1 d . . . . .
O4 O 0.81937(13) 0.76019(12) 0.40453(10) 0.0334(4) Uani 1 1 d . . . . .
O5 O 0.81009(13) 0.62698(12) 0.31326(9) 0.0312(3) Uani 1 1 d . . . . .
N1 N 0.51795(14) 0.30020(14) 0.23561(11) 0.0247(4) Uani 1 1 d . . . . .
C9 C 0.45268(17) 0.36971(18) 0.18705(13) 0.0284(5) Uani 1 1 d . . . . .
H9 H 0.490810 0.419395 0.154222 0.034 Uiso 1 1 calc R U . . .
C10 C 0.33170(17) 0.37133(18) 0.18325(13) 0.0280(5) Uani 1 1 d . . . . .
H10 H 0.290269 0.421029 0.148170 0.034 Uiso 1 1 calc R U . . .
C11 C 0.27151(17) 0.29904(17) 0.23161(12) 0.0239(4) Uani 1 1 d . . . . .
C12 C 0.34008(18) 0.22875(19) 0.28381(14) 0.0312(5) Uani 1 1 d . . . . .
H12 H 0.304349 0.179986 0.318708 0.037 Uiso 1 1 calc R U . . .
C13 C 0.46082(18) 0.23156(19) 0.28369(14) 0.0310(5) Uani 1 1 d . . . . .
H13 H 0.504653 0.183459 0.318688 0.037 Uiso 1 1 calc R U . . .
C14 C 0.14123(17) 0.29527(17) 0.22753(12) 0.0249(4) Uani 1 1 d . . . . .
C15 C 0.07213(18) 0.3760(2) 0.18776(15) 0.0377(6) Uani 1 1 d . . . . .
H15 H 0.107023 0.434259 0.161066 0.045 Uiso 1 1 calc R U . . .
C16 C -0.04849(19) 0.3703(2) 0.18770(16) 0.0401(6) Uani 1 1 d . . . . .
H16 H -0.092706 0.425911 0.160622 0.048 Uiso 1 1 calc R U . . .
N2 N -0.10549(14) 0.28962(15) 0.22418(11) 0.0284(4) Uani 1 1 d . . . . .
C17 C -0.03905(19) 0.21052(19) 0.25997(17) 0.0383(6) Uani 1 1 d . . . . .
H17 H -0.076445 0.151835 0.284322 0.046 Uiso 1 1 calc R U . . .
C18 C 0.08174(19) 0.20981(19) 0.26336(16) 0.0388(6) Uani 1 1 d . . . . .
H18 H 0.123461 0.152012 0.289679 0.047 Uiso 1 1 calc R U . . .
O1W O 0.70552(13) 0.46077(12) 0.22616(10) 0.0315(3) Uani 1 1 d D . . . .
H1A H 0.703(2) 0.4946(19) 0.1797(8) 0.047 Uiso 1 1 d D U . . .
H1B H 0.737(2) 0.5050(17) 0.2622(12) 0.047 Uiso 1 1 d D U . . .

loop_
_atom_site_aniso_label
_atom_site_aniso_U_11
_atom_site_aniso_U_22
_atom_site_aniso_U_33
_atom_site_aniso_U_23
_atom_site_aniso_U_13
_atom_site_aniso_U_12
Co 0.01835(14) 0.01859(14) 0.02450(15) -0.00072(11) -0.00022(10) -0.00027(10)
C1 0.0333(11) 0.0242(11) 0.0286(11) 0.0008(9) -0.0086(9) -0.0059(9)
C2 0.0301(11) 0.0246(11) 0.0214(10) 0.0006(9) -0.0029(8) -0.0026(9)
C3 0.0311(11) 0.0240(11) 0.0258(11) 0.0022(9) -0.0022(9) -0.0036(9)
C4 0.0600(16) 0.0270(12) 0.0306(13) -0.0034(10) 0.0051(11) -0.0036(11)
C5 0.092(2) 0.0360(14) 0.0257(13) -0.0017(11) 0.0102(13) -0.0074(14)
C6 0.0736(18) 0.0333(13) 0.0244(12) 0.0067(10) -0.0042(12) -0.0110(12)
C7 0.0421(13) 0.0258(11) 0.0324(12) 0.0038(9) -0.0146(10) 0.0002(10)
P1 0.0369(3) 0.0229(3) 0.0241(3) 0.0005(2) -0.0026(2) -0.0034(2)
O1 0.0309(8) 0.0338(8) 0.0257(8) 0.0014(7) -0.0042(6) -0.0004(7)
O2 0.0646(11) 0.0231(8) 0.0400(10) -0.0036(7) -0.0042(8) 0.0007(8)
O3 0.0538(11) 0.0583(12) 0.0327(10) 0.0016(8) 0.0085(8) -0.0173(10)
C8 0.0228(10) 0.0224(10) 0.0292(12) 0.0007(9) -0.0005(8) -0.0006(8)
O4 0.0446(9) 0.0210(8) 0.0343(9) -0.0005(7) 0.0007(7) 0.0018(7)
O5 0.0450(9) 0.0208(7) 0.0268(8) 0.0027(6) -0.0034(6) -0.0050(7)
N1 0.0186(8) 0.0274(9) 0.0279(9) 0.0007(8) 0.0004(7) -0.0005(7)
C9 0.0243(10) 0.0320(12) 0.0288(11) 0.0018(10) 0.0018(8) -0.0007(9)
C10 0.0234(10) 0.0294(11) 0.0307(12) 0.0026(9) -0.0007(8) 0.0019(9)
C11 0.0207(10) 0.0287(11) 0.0221(10) -0.0036(9) 0.0004(8) 0.0000(8)
C12 0.0260(11) 0.0369(13) 0.0309(12) 0.0060(10) 0.0030(9) -0.0042(10)
C13 0.0239(10) 0.0336(12) 0.0347(12) 0.0072(10) -0.0026(9) 0.0011(9)
C14 0.0208(10) 0.0304(11) 0.0237(10) -0.0034(9) 0.0025(8) -0.0003(8)
C15 0.0245(11) 0.0435(14) 0.0457(14) 0.0165(12) 0.0062(10) -0.0010(10)
C16 0.0239(11) 0.0508(15) 0.0454(15) 0.0169(12) 0.0012(10) 0.0048(11)
N2 0.0188(8) 0.0325(10) 0.0338(10) 0.0006(8) 0.0018(7) -0.0004(7)
C17 0.0254(11) 0.0299(12) 0.0603(17) 0.0070(12) 0.0082(10) -0.0029(10)
C18 0.0247(11) 0.0310(12) 0.0608(17) 0.0097(12) 0.0032(11) 0.0024(10)
O1W 0.0388(8) 0.0188(8) 0.0356(9) -0.0004(7) -0.0049(7) -0.0053(7)

loop_
_atom_type_symbol
_atom_type_description
_atom_type_scat_dispersion_real
_atom_type_scat_dispersion_imag
_atom_type_scat_source
C C 0.0033 0.0016 'International Tables Vol C Tables 4.2.6.8 and 6.1.1.4'
H H 0.0000 0.0000 'International Tables Vol C Tables 4.2.6.8 and 6.1.1.4'
N N 0.0061 0.0033 'International Tables Vol C Tables 4.2.6.8 and 6.1.1.4'
O O 0.0106 0.0060 'International Tables Vol C Tables 4.2.6.8 and 6.1.1.4'
P P 0.1023 0.0942 'International Tables Vol C Tables 4.2.6.8 and 6.1.1.4'
Co Co 0.3494 0.9721 'International Tables Vol C Tables 4.2.6.8 and 6.1.1.4'

loop_
_geom_angle_atom_site_label_1
_geom_angle_atom_site_label_2
_geom_angle_atom_site_label_3
_geom_angle
_geom_angle_site_symmetry_1
_geom_angle_site_symmetry_3
_geom_angle_publ_flag
O1 Co O1W 106.87(6) . . ?
O1 Co O5 97.20(6) . 2_645 ?
O1W Co O5 155.74(6) . 2_645 ?
O1 Co N1 90.41(6) . . ?
O1W Co N1 87.35(6) . . ?
O5 Co N1 89.59(6) 2_645 . ?
O1 Co N2 93.13(6) . 1_655 ?
O1W Co N2 90.19(6) . 1_655 ?
O5 Co N2 91.45(6) 2_645 1_655 ?
N1 Co N2 176.15(7) . 1_655 ?
O1 Co O4 156.69(6) . 2_645 ?
O1W Co O4 96.31(6) . 2_645 ?
O5 Co O4 59.52(5) 2_645 2_645 ?
N1 Co O4 88.26(6) . 2_645 ?
N2 Co O4 89.08(6) 1_655 2_645 ?
C6 C1 C2 118.0(2) . . ?
C6 C1 C7 121.4(2) . . ?
C2 C1 C7 120.6(2) . . ?
C3 C2 C1 121.44(19) . . ?
C3 C2 H2 119.3 . . ?
C1 C2 H2 119.3 . . ?
C2 C3 C4 119.5(2) . . ?
C2 C3 C8 119.60(19) . . ?
C4 C3 C8 120.91(19) . . ?
C5 C4 C3 119.3(2) . . ?
C5 C4 H4 120.3 . . ?
C3 C4 H4 120.3 . . ?
C6 C5 C4 120.6(2) . . ?
C6 C5 H5 119.7 . . ?
C4 C5 H5 119.7 . . ?
C5 C6 C1 121.1(2) . . ?
C5 C6 H6 119.4 . . ?
C1 C6 H6 119.4 . . ?
C1 C7 P1 113.70(15) . . ?
C1 C7 H7A 108.8 . . ?
P1 C7 H7A 108.8 . . ?
C1 C7 H7B 108.8 . . ?
P1 C7 H7B 108.8 . . ?
H7A C7 H7B 107.7 . . ?
O1 P1 O2 116.61(9) . . ?
O1 P1 O3 110.14(10) . . ?
O2 P1 O3 108.60(10) . . ?
O1 P1 C7 108.74(10) . . ?
O2 P1 C7 108.44(10) . . ?
O3 P1 C7 103.50(11) . . ?
P1 O1 Co 152.48(10) . . ?
P1 O3 H3 109.5 . . ?
O4 C8 O5 119.55(19) . . ?
O4 C8 C3 121.92(19) . . ?
O5 C8 C3 118.53(18) . . ?
C8 O4 Co 87.79(12) . 2_655 ?
C8 O5 Co 93.12(12) . 2_655 ?
C9 N1 C13 117.06(17) . . ?
C9 N1 Co 122.34(14) . . ?
C13 N1 Co 120.53(14) . . ?
N1 C9 C10 123.2(2) . . ?
N1 C9 H9 118.4 . . ?
C10 C9 H9 118.4 . . ?
C9 C10 C11 120.19(19) . . ?
C9 C10 H10 119.9 . . ?
C11 C10 H10 119.9 . . ?
C10 C11 C12 116.38(18) . . ?
C10 C11 C14 122.07(18) . . ?
C12 C11 C14 121.54(18) . . ?
C13 C12 C11 120.0(2) . . ?
C13 C12 H12 120.0 . . ?
C11 C12 H12 120.0 . . ?
N1 C13 C12 123.1(2) . . ?
N1 C13 H13 118.4 . . ?
C12 C13 H13 118.4 . . ?
C15 C14 C18 116.09(19) . . ?
C15 C14 C11 122.26(19) . . ?
C18 C14 C11 121.65(19) . . ?
C16 C15 C14 120.0(2) . . ?
C16 C15 H15 120.0 . . ?
C14 C15 H15 120.0 . . ?
N2 C16 C15 123.8(2) . . ?
N2 C16 H16 118.1 . . ?
C15 C16 H16 118.1 . . ?
C17 N2 C16 115.96(18) . . ?
C17 N2 Co 121.00(15) . 1_455 ?
C16 N2 Co 122.89(15) . 1_455 ?
N2 C17 C18 124.1(2) . . ?
N2 C17 H17 117.9 . . ?
C18 C17 H17 117.9 . . ?
C17 C18 C14 120.0(2) . . ?
C17 C18 H18 120.0 . . ?
C14 C18 H18 120.0 . . ?
Co O1W H1A 122.0(18) . . ?
Co O1W H1B 126.2(18) . . ?
H1A O1W H1B 107(3) . . ?

loop_
_geom_bond_atom_site_label_1
_geom_bond_atom_site_label_2
_geom_bond_distance
_geom_bond_site_symmetry_2
_geom_bond_publ_flag
Co O1 2.0052(15) . ?
Co O1W 2.0515(15) . ?
Co O5 2.1287(14) 2_645 ?
Co N1 2.1500(16) . ?
Co N2 2.1697(16) 1_655 ?
Co O4 2.2558(16) 2_645 ?
C1 C6 1.380(3) . ?
C1 C2 1.389(3) . ?
C1 C7 1.507(3) . ?
C2 C3 1.382(3) . ?
C2 H2 0.9300 . ?
C3 C4 1.387(3) . ?
C3 C8 1.489(3) . ?
C4 C5 1.377(3) . ?
C4 H4 0.9300 . ?
C5 C6 1.374(4) . ?
C5 H5 0.9300 . ?
C6 H6 0.9300 . ?
C7 P1 1.803(2) . ?
C7 H7A 0.9700 . ?
C7 H7B 0.9700 . ?
P1 O1 1.4987(15) . ?
P1 O2 1.5001(16) . ?
P1 O3 1.5713(17) . ?
O3 H3 0.8200 . ?
C8 O4 1.252(2) . ?
C8 O5 1.270(2) . ?
N1 C9 1.337(3) . ?
N1 C13 1.338(3) . ?
C9 C10 1.378(3) . ?
C9 H9 0.9300 . ?
C10 C11 1.387(3) . ?
C10 H10 0.9300 . ?
C11 C12 1.395(3) . ?
C11 C14 1.484(3) . ?
C12 C13 1.379(3) . ?
C12 H12 0.9300 . ?
C13 H13 0.9300 . ?
C14 C15 1.383(3) . ?
C14 C18 1.386(3) . ?
C15 C16 1.378(3) . ?
C15 H15 0.9300 . ?
C16 N2 1.333(3) . ?
C16 H16 0.9300 . ?
N2 C17 1.326(3) . ?
C17 C18 1.376(3) . ?
C17 H17 0.9300 . ?
C18 H18 0.9300 . ?
O1W H1A 0.851(5) . ?
O1W H1B 0.849(5) . ?

loop_
_geom_hbond_atom_site_label_D
_geom_hbond_atom_site_label_H
_geom_hbond_atom_site_label_A
_geom_hbond_distance_DH
_geom_hbond_distance_HA
_geom_hbond_distance_DA
_geom_hbond_angle_DHA
_geom_hbond_site_symmetry_A
_geom_hbond_publ_flag
O1W H1A O2 0.851(5) 1.757(6) 2.605(2) 174(3) 2_655 yes
O1W H1B O5 0.849(5) 1.857(9) 2.681(2) 163(3) . yes

loop_
_geom_torsion_atom_site_label_1
_geom_torsion_atom_site_label_2
_geom_torsion_atom_site_label_3
_geom_torsion_atom_site_label_4
_geom_torsion
_geom_torsion_site_symmetry_1
_geom_torsion_site_symmetry_2
_geom_torsion_site_symmetry_3
_geom_torsion_site_symmetry_4
_geom_torsion_publ_flag
C6 C1 C2 C3 0.8(3) . . . . ?
C7 C1 C2 C3 178.47(19) . . . . ?
C1 C2 C3 C4 -0.1(3) . . . . ?
C1 C2 C3 C8 -178.91(18) . . . . ?
C2 C3 C4 C5 -0.6(3) . . . . ?
C8 C3 C4 C5 178.2(2) . . . . ?
C3 C4 C5 C6 0.6(4) . . . . ?
C4 C5 C6 C1 0.1(4) . . . . ?
C2 C1 C6 C5 -0.8(4) . . . . ?
C7 C1 C6 C5 -178.5(2) . . . . ?
C6 C1 C7 P1 97.0(2) . . . . ?
C2 C1 C7 P1 -80.6(2) . . . . ?
C1 C7 P1 O1 54.6(2) . . . . ?
C1 C7 P1 O2 -177.65(16) . . . . ?
C1 C7 P1 O3 -62.45(19) . . . . ?
O2 P1 O1 Co -33.4(2) . . . . ?
O3 P1 O1 Co -157.72(19) . . . . ?
C7 P1 O1 Co 89.5(2) . . . . ?
C2 C3 C8 O4 -163.66(19) . . . . ?
C4 C3 C8 O4 17.5(3) . . . . ?
C2 C3 C8 O5 17.2(3) . . . . ?
C4 C3 C8 O5 -161.6(2) . . . . ?
O5 C8 O4 Co 1.37(18) . . . 2_655 ?
C3 C8 O4 Co -177.74(17) . . . 2_655 ?
O4 C8 O5 Co -1.46(19) . . . 2_655 ?
C3 C8 O5 Co 177.69(15) . . . 2_655 ?
C13 N1 C9 C10 -1.6(3) . . . . ?
Co N1 C9 C10 175.38(16) . . . . ?
N1 C9 C10 C11 0.4(3) . . . . ?
C9 C10 C11 C12 1.3(3) . . . . ?
C9 C10 C11 C14 -177.95(19) . . . . ?
C10 C11 C12 C13 -1.7(3) . . . . ?
C14 C11 C12 C13 177.5(2) . . . . ?
C9 N1 C13 C12 1.1(3) . . . . ?
Co N1 C13 C12 -175.92(17) . . . . ?
C11 C12 C13 N1 0.5(4) . . . . ?
C10 C11 C14 C15 -12.3(3) . . . . ?
C12 C11 C14 C15 168.5(2) . . . . ?
C10 C11 C14 C18 167.4(2) . . . . ?
C12 C11 C14 C18 -11.8(3) . . . . ?
C18 C14 C15 C16 2.0(3) . . . . ?
C11 C14 C15 C16 -178.2(2) . . . . ?
C14 C15 C16 N2 -0.2(4) . . . . ?
C15 C16 N2 C17 -1.8(4) . . . . ?
C15 C16 N2 Co 173.75(19) . . . 1_455 ?
C16 N2 C17 C18 2.1(4) . . . . ?
Co N2 C17 C18 -173.6(2) 1_455 . . . ?
N2 C17 C18 C14 -0.3(4) . . . . ?
C15 C14 C18 C17 -1.7(4) . . . . ?
C11 C14 C18 C17 178.5(2) . . . . ?
